data_7020900
loop_
_publ_author_name
'Zhou, Jian'
'Li, Rong'
'Ling, Xing'
'Chen, Rong'
'Hu, Feilong'
'Zeng, Yanfang'

_publ_section_title
;
 The first examples of thiogermanate anion [GeS(3)(SH)](3-) as a bridging
 ligand to a lanthanide complex.
;
_journal_issue 6
_journal_name_full 'Dalton transactions (Cambridge, England : 2003)'
_journal_page_first 1961
_journal_page_last 1964
_journal_paper_doi 10.1039/c2dt32389c
_journal_volume 42
_journal_year 2013
_chemical_formula_moiety 'C8 H27 Ge La N6 S4 '
_chemical_formula_sum 'C8 H27 Ge La N6 S4'
_chemical_formula_weight 547.16
_chemical_name_systematic
;
?
;
_space_group_IT_number 15
_symmetry_cell_setting monoclinic
_symmetry_space_group_name_Hall '-C 2yc'
_symmetry_space_group_name_H-M 'C 1 2/c 1'
_atom_sites_solution_hydrogens geom
_atom_sites_solution_primary direct
_atom_sites_solution_secondary difmap
_audit_creation_method SHELXL-97
_cell_angle_alpha 90.00
_cell_angle_beta 103.96(3)
_cell_angle_gamma 90.00
_cell_formula_units_Z 8
_cell_length_a 27.837(6)
_cell_length_b 16.993(3)
_cell_length_c 8.3185(17)
_cell_measurement_reflns_used 12654
_cell_measurement_temperature 296(2)
_cell_measurement_theta_max 27.65
_cell_measurement_theta_min 2.40
_cell_volume 3818.7(14)
_computing_cell_refinement 'CrystalClear, Ver. 1.30 (Rigaku/MSC, 2001)'
_computing_data_collection 'CrystalClear, Ver. 1.30 (Rigaku/MSC, 2001)'
_computing_data_reduction 'CrystalStructure, Ver. 3.60 (Rigaku/MSC, 2004)'
_computing_molecular_graphics 'ORTEPII (Johnson, 1976)'
_computing_publication_material SHELXL97
_computing_structure_refinement 'SHELXL97 (Sheldrick, 1997)'
_computing_structure_solution 'SHELXS97 (Sheldrick, 1990)'
_diffrn_ambient_temperature 296(2)
_diffrn_detector_area_resol_mean 7.31
_diffrn_measured_fraction_theta_full 0.982
_diffrn_measured_fraction_theta_max 0.982
_diffrn_measurement_device_type 'Rigaku Mercury'
_diffrn_measurement_method \w
_diffrn_radiation_monochromator graphite
_diffrn_radiation_source 'fine-focus sealed tube'
_diffrn_radiation_type MoK\a
_diffrn_radiation_wavelength 0.71073
_diffrn_reflns_av_R_equivalents 0.0199
_diffrn_reflns_av_sigmaI/netI 0.0204
_diffrn_reflns_limit_h_max 33
_diffrn_reflns_limit_h_min -35
_diffrn_reflns_limit_k_max 22
_diffrn_reflns_limit_k_min -21
_diffrn_reflns_limit_l_max 10
_diffrn_reflns_limit_l_min -10
_diffrn_reflns_number 12654
_diffrn_reflns_theta_full 27.65
_diffrn_reflns_theta_max 27.65
_diffrn_reflns_theta_min 2.40
_exptl_absorpt_coefficient_mu 4.218
_exptl_absorpt_correction_T_max 0.3894
_exptl_absorpt_correction_T_min 0.2150
_exptl_absorpt_correction_type multi-scan
_exptl_absorpt_process_details 'Jacobson, R. (1998) Private communication'
_exptl_crystal_colour red
_exptl_crystal_density_diffrn 1.903
_exptl_crystal_density_method 'not measured'
_exptl_crystal_description block
_exptl_crystal_F_000 2160
_exptl_crystal_size_max 0.21
_exptl_crystal_size_mid 0.12
_exptl_crystal_size_min 0.11
_refine_diff_density_max 1.577
_refine_diff_density_min -0.937
_refine_diff_density_rms 0.088
_refine_ls_extinction_coef 0.00157(5)
_refine_ls_extinction_expression Fc^*^=kFc[1+0.001xFc^2^\l^3^/sin(2\q)]^-1/4^
_refine_ls_extinction_method SHELXL
_refine_ls_goodness_of_fit_ref 1.067
_refine_ls_hydrogen_treatment constr
_refine_ls_matrix_type full
_refine_ls_number_parameters 183
_refine_ls_number_reflns 4369
_refine_ls_number_restraints 36
_refine_ls_restrained_S_all 1.094
_refine_ls_R_factor_all 0.0254
_refine_ls_R_factor_gt 0.0230
_refine_ls_shift/su_max 0.001
_refine_ls_shift/su_mean 0.000
_refine_ls_structure_factor_coef Fsqd
_refine_ls_weighting_details 'calc w=1/[\s^2^(Fo^2^)+(0.0240P)^2^+10.7747P] where P=(Fo^2^+2Fc^2^)/3'
_refine_ls_weighting_scheme calc
_refine_ls_wR_factor_gt 0.0564
_refine_ls_wR_factor_ref 0.0575
_reflns_number_gt 4056
_reflns_number_total 4369
_reflns_threshold_expression >2sigma(I)
_cod_data_source_file c2dt32389c.txt
_cod_data_source_block 1
_cod_original_sg_symbol_Hall '-C 2yc '
_cod_original_sg_symbol_H-M 'C 2/c'
_cod_database_code 7020900

loop_
_symmetry_equiv_pos_as_xyz
'x, y, z'
'-x, y, -z+1/2'
'x+1/2, y+1/2, z'
'-x+1/2, y+1/2, -z+1/2'
'-x, -y, -z'
'x, -y, z-1/2'
'-x+1/2, -y+1/2, -z'
'x+1/2, -y+1/2, z-1/2'

loop_
_atom_site_label
_atom_site_type_symbol
_atom_site_fract_x
_atom_site_fract_y
_atom_site_fract_z
_atom_site_U_iso_or_equiv
_atom_site_adp_type
_atom_site_occupancy
_atom_site_symmetry_multiplicity
_atom_site_calc_flag
_atom_site_refinement_flags
La1 La 0.368478(5) 0.239397(9) 0.804744(18) 0.02018(6) Uani 1 1 d .
Ge1 Ge 0.380492(11) 0.254839(17) 0.37351(4) 0.02468(8) Uani 1 1 d .
S1 S 0.32963(3) 0.32460(5) 0.47914(9) 0.03119(16) Uani 1 1 d .
S2 S 0.42136(3) 0.17392(5) 0.56057(9) 0.03696(18) Uani 1 1 d .
S3 S 0.43957(4) 0.34564(7) 0.33955(12) 0.0562(3) Uani 1 1 d .
H3 H 0.4544 0.3284 0.2201 0.084 Uiso 1 1 calc R
S4 S 0.34652(3) 0.20122(5) 0.13660(9) 0.03604(18) Uani 1 1 d .
N1 N 0.27649(10) 0.29357(17) 0.8012(4) 0.0410(6) Uani 1 1 d U
H1C H 0.2560 0.2809 0.7035 0.049 Uiso 1 1 calc R
H1D H 0.2656 0.2687 0.8812 0.049 Uiso 1 1 calc R
N2 N 0.36270(10) 0.38588(16) 0.9416(4) 0.0390(6) Uani 1 1 d U
H2C H 0.3804 0.3821 1.0487 0.047 Uiso 1 1 calc R
N3 N 0.44101(10) 0.34601(18) 0.7964(4) 0.0449(7) Uani 1 1 d .
H3C H 0.4702 0.3241 0.8469 0.054 Uiso 1 1 calc R
H3D H 0.4414 0.3533 0.6896 0.054 Uiso 1 1 calc R
N4 N 0.29907(10) 0.14193(17) 0.6227(4) 0.0435(7) Uani 1 1 d .
H4C H 0.2692 0.1639 0.6150 0.052 Uiso 1 1 calc R
H4D H 0.3039 0.1398 0.5196 0.052 Uiso 1 1 calc R
N5 N 0.37820(10) 0.08104(15) 0.8678(3) 0.0351(6) Uani 1 1 d .
H5C H 0.3657 0.0736 0.9583 0.042 Uiso 1 1 calc R
N6 N 0.45647(10) 0.18898(19) 0.9997(4) 0.0435(7) Uani 1 1 d .
H6C H 0.4800 0.1957 0.9434 0.052 Uiso 1 1 calc R
H6D H 0.4643 0.2200 1.0899 0.052 Uiso 1 1 calc R
C1 C 0.27359(15) 0.3769(3) 0.8254(8) 0.0767(13) Uani 1 1 d U
H1A H 0.2738 0.4033 0.7222 0.092 Uiso 1 1 calc R
H1B H 0.2422 0.3887 0.8516 0.092 Uiso 1 1 calc R
C2 C 0.31173(16) 0.4079(3) 0.9503(7) 0.0725(13) Uani 1 1 d U
H2A H 0.3068 0.3907 1.0565 0.087 Uiso 1 1 calc R
H2B H 0.3091 0.4648 0.9469 0.087 Uiso 1 1 calc R
C3 C 0.38706(17) 0.4470(2) 0.8671(7) 0.0628(11) Uani 1 1 d .
H3A H 0.3870 0.4959 0.9270 0.075 Uiso 1 1 calc R
H3B H 0.3689 0.4554 0.7533 0.075 Uiso 1 1 calc R
C4 C 0.43866(16) 0.4242(2) 0.8710(7) 0.0634(12) Uani 1 1 d .
H4A H 0.4531 0.4630 0.8111 0.076 Uiso 1 1 calc R
H4B H 0.4580 0.4236 0.9848 0.076 Uiso 1 1 calc R
C5 C 0.29722(15) 0.0609(2) 0.6819(6) 0.0610(11) Uani 1 1 d .
H5A H 0.2786 0.0281 0.5929 0.073 Uiso 1 1 calc R
H5B H 0.2806 0.0599 0.7719 0.073 Uiso 1 1 calc R
C6 C 0.34860(16) 0.0297(2) 0.7406(6) 0.0568(10) Uani 1 1 d .
H6A H 0.3474 -0.0227 0.7856 0.068 Uiso 1 1 calc R
H6B H 0.3640 0.0260 0.6478 0.068 Uiso 1 1 calc R
C7 C 0.42991(14) 0.0546(2) 0.9201(5) 0.0494(9) Uani 1 1 d .
H7A H 0.4450 0.0563 0.8265 0.059 Uiso 1 1 calc R
H7B H 0.4310 0.0007 0.9590 0.059 Uiso 1 1 calc R
C8 C 0.45808(14) 0.1064(3) 1.0554(5) 0.0556(10) Uani 1 1 d .
H8A H 0.4439 0.1025 1.1508 0.067 Uiso 1 1 calc R
H8B H 0.4922 0.0889 1.0885 0.067 Uiso 1 1 calc R

loop_
_atom_site_aniso_label
_atom_site_aniso_U_11
_atom_site_aniso_U_22
_atom_site_aniso_U_33
_atom_site_aniso_U_23
_atom_site_aniso_U_13
_atom_site_aniso_U_12
La1 0.01645(9) 0.02471(9) 0.01972(9) -0.00048(5) 0.00503(6) 0.00091(5)
Ge1 0.02323(15) 0.03328(16) 0.01891(15) 0.00172(10) 0.00774(11) 0.00385(11)
S1 0.0275(3) 0.0402(4) 0.0266(3) 0.0029(3) 0.0081(3) 0.0124(3)
S2 0.0388(4) 0.0465(4) 0.0286(4) 0.0086(3) 0.0141(3) 0.0201(3)
S3 0.0455(5) 0.0759(7) 0.0472(5) 0.0028(5) 0.0112(4) -0.0292(5)
S4 0.0416(4) 0.0463(4) 0.0222(3) -0.0050(3) 0.0117(3) -0.0102(3)
N1 0.0258(13) 0.0450(15) 0.0545(17) -0.0085(13) 0.0140(12) 0.0023(11)
N2 0.0343(14) 0.0352(13) 0.0482(16) -0.0059(12) 0.0113(12) -0.0011(11)
N3 0.0357(15) 0.0534(18) 0.0502(17) -0.0014(14) 0.0195(13) -0.0107(13)
N4 0.0297(14) 0.0429(16) 0.0510(17) -0.0069(13) -0.0038(12) -0.0018(12)
N5 0.0408(15) 0.0320(13) 0.0330(14) 0.0035(10) 0.0098(11) 0.0059(11)
N6 0.0260(13) 0.0635(19) 0.0381(15) -0.0036(13) 0.0020(11) 0.0025(13)
C1 0.039(2) 0.056(2) 0.134(4) -0.024(3) 0.020(2) 0.0064(18)
C2 0.051(2) 0.064(2) 0.098(3) -0.035(2) 0.011(2) 0.0167(19)
C3 0.072(3) 0.0333(19) 0.088(3) 0.001(2) 0.028(3) -0.0055(18)
C4 0.050(2) 0.046(2) 0.096(3) -0.005(2) 0.023(2) -0.0202(18)
C5 0.052(2) 0.045(2) 0.082(3) -0.009(2) 0.007(2) -0.0199(18)
C6 0.073(3) 0.0278(17) 0.066(3) -0.0050(16) 0.011(2) -0.0031(17)
C7 0.055(2) 0.0449(19) 0.052(2) 0.0173(16) 0.0207(18) 0.0237(17)
C8 0.0370(19) 0.082(3) 0.046(2) 0.025(2) 0.0061(16) 0.0246(19)

loop_
_atom_type_symbol
_atom_type_description
_atom_type_scat_dispersion_real
_atom_type_scat_dispersion_imag
_atom_type_scat_source
C C 0.0033 0.0016 'International Tables Vol C Tables 4.2.6.8 and 6.1.1.4'
H H 0.0000 0.0000 'International Tables Vol C Tables 4.2.6.8 and 6.1.1.4'
N N 0.0061 0.0033 'International Tables Vol C Tables 4.2.6.8 and 6.1.1.4'
S S 0.1246 0.1234 'International Tables Vol C Tables 4.2.6.8 and 6.1.1.4'
Ge Ge 0.1547 1.8001 'International Tables Vol C Tables 4.2.6.8 and 6.1.1.4'
La La -0.2871 2.4523 'International Tables Vol C Tables 4.2.6.8 and 6.1.1.4'

loop_
_geom_angle_atom_site_label_1
_geom_angle_atom_site_label_2
_geom_angle_atom_site_label_3
_geom_angle
_geom_angle_site_symmetry_3
N4 La1 N1 70.01(9) .
N4 La1 N3 145.46(10) .
N1 La1 N3 118.48(9) .
N4 La1 N6 123.80(9) .
N1 La1 N6 145.28(9) .
N3 La1 N6 70.11(10) .
N4 La1 N5 62.08(8) .
N1 La1 N5 112.59(8) .
N3 La1 N5 128.13(9) .
N6 La1 N5 62.95(9) .
N4 La1 N2 132.61(8) .
N1 La1 N2 63.22(8) .
N3 La1 N2 61.84(9) .
N6 La1 N2 99.87(9) .
N5 La1 N2 145.03(8) .
N4 La1 S2 78.17(7) .
N1 La1 S2 137.33(7) .
N3 La1 S2 75.01(7) .
N6 La1 S2 76.63(7) .
N5 La1 S2 73.94(6) .
N2 La1 S2 134.61(6) .
N4 La1 S1 74.95(7) .
N1 La1 S1 72.31(7) .
N3 La1 S1 76.50(7) .
N6 La1 S1 139.16(7) .
N5 La1 S1 129.58(6) .
N2 La1 S1 83.92(7) .
S2 La1 S1 72.50(2) .
N4 La1 S4 95.99(7) 1_556
N1 La1 S4 71.70(7) 1_556
N3 La1 S4 118.54(7) 1_556
N6 La1 S4 75.02(7) 1_556
N5 La1 S4 69.44(6) 1_556
N2 La1 S4 76.88(6) 1_556
S2 La1 S4 140.93(3) 1_556
S1 La1 S4 143.83(2) 1_556
S4 Ge1 S2 114.92(4) .
S4 Ge1 S1 114.20(4) .
S2 Ge1 S1 109.39(3) .
S4 Ge1 S3 109.57(4) .
S2 Ge1 S3 104.07(4) .
S1 Ge1 S3 103.59(4) .
Ge1 S1 La1 88.52(3) .
Ge1 S2 La1 89.57(3) .
Ge1 S3 H3 109.5 .
Ge1 S4 La1 126.61(3) 1_554
C1 N1 La1 114.7(2) .
C1 N1 H1C 108.6 .
La1 N1 H1C 108.6 .
C1 N1 H1D 108.6 .
La1 N1 H1D 108.6 .
H1C N1 H1D 107.6 .
C3 N2 C2 112.9(3) .
C3 N2 La1 112.8(2) .
C2 N2 La1 113.5(2) .
C3 N2 H2C 105.6 .
C2 N2 H2C 105.6 .
La1 N2 H2C 105.6 .
C4 N3 La1 118.7(2) .
C4 N3 H3C 107.6 .
La1 N3 H3C 107.6 .
C4 N3 H3D 107.6 .
La1 N3 H3D 107.6 .
H3C N3 H3D 107.1 .
C5 N4 La1 117.6(2) .
C5 N4 H4C 107.9 .
La1 N4 H4C 107.9 .
C5 N4 H4D 107.9 .
La1 N4 H4D 107.9 .
H4C N4 H4D 107.2 .
C6 N5 C7 111.8(3) .
C6 N5 La1 115.8(2) .
C7 N5 La1 113.6(2) .
C6 N5 H5C 104.8 .
C7 N5 H5C 104.8 .
La1 N5 H5C 104.8 .
C8 N6 La1 116.1(2) .
C8 N6 H6C 108.3 .
La1 N6 H6C 108.3 .
C8 N6 H6D 108.3 .
La1 N6 H6D 108.3 .
H6C N6 H6D 107.4 .
C2 C1 N1 114.6(4) .
C2 C1 H1A 108.6 .
N1 C1 H1A 108.6 .
C2 C1 H1B 108.6 .
N1 C1 H1B 108.6 .
H1A C1 H1B 107.6 .
C1 C2 N2 115.6(4) .
C1 C2 H2A 108.4 .
N2 C2 H2A 108.4 .
C1 C2 H2B 108.4 .
N2 C2 H2B 108.4 .
H2A C2 H2B 107.4 .
N2 C3 C4 110.7(3) .
N2 C3 H3A 109.5 .
C4 C3 H3A 109.5 .
N2 C3 H3B 109.5 .
C4 C3 H3B 109.5 .
H3A C3 H3B 108.1 .
N3 C4 C3 111.5(3) .
N3 C4 H4A 109.3 .
C3 C4 H4A 109.3 .
N3 C4 H4B 109.3 .
C3 C4 H4B 109.3 .
H4A C4 H4B 108.0 .
N4 C5 C6 109.6(3) .
N4 C5 H5A 109.8 .
C6 C5 H5A 109.8 .
N4 C5 H5B 109.8 .
C6 C5 H5B 109.8 .
H5A C5 H5B 108.2 .
N5 C6 C5 110.6(3) .
N5 C6 H6A 109.5 .
C5 C6 H6A 109.5 .
N5 C6 H6B 109.5 .
C5 C6 H6B 109.5 .
H6A C6 H6B 108.1 .
N5 C7 C8 110.0(3) .
N5 C7 H7A 109.7 .
C8 C7 H7A 109.7 .
N5 C7 H7B 109.7 .
C8 C7 H7B 109.7 .
H7A C7 H7B 108.2 .
N6 C8 C7 110.7(3) .
N6 C8 H8A 109.5 .
C7 C8 H8A 109.5 .
N6 C8 H8B 109.5 .
C7 C8 H8B 109.5 .
H8A C8 H8B 108.1 .

loop_
_geom_bond_atom_site_label_1
_geom_bond_atom_site_label_2
_geom_bond_distance
_geom_bond_site_symmetry_2
La1 N4 2.712(3) .
La1 N1 2.715(3) .
La1 N3 2.726(3) .
La1 N6 2.729(3) .
La1 N5 2.743(3) .
La1 N2 2.758(3) .
La1 S2 2.9955(10) .
La1 S1 3.0312(10) .
La1 S4 3.0381(9) 1_556
Ge1 S4 2.1701(10) .
Ge1 S2 2.1799(9) .
Ge1 S1 2.1869(8) .
Ge1 S3 2.3214(10) .
S3 H3 1.2000 .
S4 La1 3.0381(9) 1_554
N1 C1 1.436(5) .
N1 H1C 0.9000 .
N1 H1D 0.9000 .
N2 C3 1.458(5) .
N2 C2 1.486(5) .
N2 H2C 0.9100 .
N3 C4 1.475(5) .
N3 H3C 0.9000 .
N3 H3D 0.9000 .
N4 C5 1.467(5) .
N4 H4C 0.9000 .
N4 H4D 0.9000 .
N5 C6 1.463(5) .
N5 C7 1.470(4) .
N5 H5C 0.9100 .
N6 C8 1.476(5) .
N6 H6C 0.9000 .
N6 H6D 0.9000 .
C1 C2 1.397(6) .
C1 H1A 0.9700 .
C1 H1B 0.9700 .
C2 H2A 0.9700 .
C2 H2B 0.9700 .
C3 C4 1.480(6) .
C3 H3A 0.9700 .
C3 H3B 0.9700 .
C4 H4A 0.9700 .
C4 H4B 0.9700 .
C5 C6 1.493(6) .
C5 H5A 0.9700 .
C5 H5B 0.9700 .
C6 H6A 0.9700 .
C6 H6B 0.9700 .
C7 C8 1.493(6) .
C7 H7A 0.9700 .
C7 H7B 0.9700 .
C8 H8A 0.9700 .
C8 H8B 0.9700 .

loop_
_geom_hbond_atom_site_label_D
_geom_hbond_atom_site_label_H
_geom_hbond_atom_site_label_A
_geom_hbond_distance_DH
_geom_hbond_distance_HA
_geom_hbond_distance_DA
_geom_hbond_angle_DHA
_geom_hbond_site_symmetry_A
N1 H1D S4 0.90 2.93 3.379(3) 112.4 1_556
N2 H2C S3 0.91 2.65 3.548(3) 168.6 1_556
N3 H3C N6 0.90 2.70 3.133(4) 111.0 .
N3 H3D S3 0.90 2.90 3.791(3) 169.3 .
N4 H4C N1 0.90 2.67 3.113(4) 111.2 .
N4 H4C S1 0.90 2.68 3.523(3) 156.5 7_556
N5 H5C S4 0.91 2.75 3.301(3) 119.9 1_556
N6 H6C S2 0.90 2.78 3.564(3) 146.6 2_656
